data_7220957
loop_
_publ_author_name
'Akune, Yoko'
'Gontani, Haruyuki'
'Hirosawa, Risa'
'Koseki, Atsushi'
'Matsumoto, Shinya'

_publ_section_title
;
 The effects of molecular flexibility and substituents on conformational
 polymorphism in a series of 2,5-diamino-3,6-dicyanopyrazine dyes with
 highly flexible groups
;
_journal_issue 30
_journal_name_full CrystEngComm
_journal_page_first 5789
_journal_paper_doi 10.1039/C5CE01004G
_journal_volume 17
_journal_year 2015
_chemical_formula_moiety 'C38 H36 N6'
_chemical_formula_sum 'C38 H36 N6'
_chemical_formula_weight 576.74
_space_group_IT_number 14
_symmetry_cell_setting monoclinic
_symmetry_Int_Tables_number 14
_symmetry_space_group_name_Hall '-P 2ybc'
_symmetry_space_group_name_H-M 'P 1 21/c 1'
_atom_sites_solution_hydrogens geom
_atom_sites_solution_primary direct
_atom_sites_solution_secondary difmap
_audit_update_record
;
2015-05-22 deposited with the CCDC.
2015-06-30 downloaded from the CCDC.
;
_cell_angle_alpha 90.0000
_cell_angle_beta 91.40(8)
_cell_angle_gamma 90.0000
_cell_formula_units_Z 2
_cell_length_a 4.832(8)
_cell_length_b 26.06(4)
_cell_length_c 12.243(15)
_cell_measurement_reflns_used 6429
_cell_measurement_temperature 296
_cell_measurement_theta_max 54.15
_cell_measurement_theta_min 3.59
_cell_volume 1541(4)
_computing_cell_refinement 'RAPID AUTO'
_computing_data_collection 'RAPID AUTO (Rigaku, ????)'
_computing_data_reduction 'RAPID AUTO'
_computing_molecular_graphics 'CrystalStructure 4.0'
_computing_publication_material 'CrystalStructure 4.0 (Rigaku, 2010)'
_computing_structure_refinement 'SHELXL97 (Sheldrick, 2008)'
_computing_structure_solution 'SHELXS97 (Sheldrick, 2008)'
_diffrn_ambient_temperature 296
_diffrn_detector_area_resol_mean 10.000
_diffrn_measured_fraction_theta_full 0.981
_diffrn_measured_fraction_theta_max 0.981
_diffrn_measurement_device_type 'Rigaku R-AXIS RAPID'
_diffrn_measurement_method \w
_diffrn_radiation_type 'Cu K\a'
_diffrn_radiation_wavelength 1.54187
_diffrn_reflns_av_R_equivalents 0.0892
_diffrn_reflns_limit_h_max 5
_diffrn_reflns_limit_h_min -5
_diffrn_reflns_limit_k_max 31
_diffrn_reflns_limit_k_min -31
_diffrn_reflns_limit_l_max 14
_diffrn_reflns_limit_l_min -13
_diffrn_reflns_number 12693
_diffrn_reflns_theta_full 68.22
_diffrn_reflns_theta_max 68.22
_diffrn_standards_number 0
_exptl_absorpt_coefficient_mu 0.581
_exptl_absorpt_correction_T_max 0.988
_exptl_absorpt_correction_T_min 0.642
_exptl_absorpt_correction_type multi-scan
_exptl_absorpt_process_details 'ABSCOR (Rigaku, 1995)'
_exptl_crystal_colour red
_exptl_crystal_density_diffrn 1.243
_exptl_crystal_density_method 'not measured'
_exptl_crystal_description needle
_exptl_crystal_F_000 612.00
_exptl_crystal_size_max 0.600
_exptl_crystal_size_mid 0.020
_exptl_crystal_size_min 0.020
_refine_diff_density_max 0.180
_refine_diff_density_min -0.220
_refine_ls_extinction_method none
_refine_ls_goodness_of_fit_ref 1.005
_refine_ls_hydrogen_treatment constr
_refine_ls_number_parameters 199
_refine_ls_number_reflns 2763
_refine_ls_number_restraints 0
_refine_ls_R_factor_gt 0.0754
_refine_ls_shift/su_max 0.000
_refine_ls_structure_factor_coef Fsqd
_refine_ls_weighting_details 'w = 1/[\s^2^(Fo^2^)+(0.0905P)^2^+0.0000P] where P=(Fo^2^+2Fc^2^)/3'
_refine_ls_weighting_scheme calc
_refine_ls_wR_factor_ref 0.2182
_reflns_number_gt 1039
_reflns_number_total 2763
_reflns_threshold_expression F^2^>2.0\s(F^2^)
_cod_data_source_file c5ce01004g2.cif
_cod_data_source_block p-methyl_r_1______________
_cod_depositor_comments 'Adding full bibliography for 7220955--7220959.cif.'
_cod_database_code 7220957

loop_
_symmetry_equiv_pos_site_id
_symmetry_equiv_pos_as_xyz
1 +X,+Y,+Z
2 -X,1/2+Y,1/2-Z
3 -X,-Y,-Z
4 +X,1/2-Y,1/2+Z

loop_
_atom_site_label
_atom_site_type_symbol
_atom_site_fract_x
_atom_site_fract_y
_atom_site_fract_z
_atom_site_U_iso_or_equiv
_atom_site_adp_type
_atom_site_occupancy
_atom_site_symmetry_multiplicity
_atom_site_calc_flag
_atom_site_refinement_flags
N1 N -0.5945(10) 0.46940(15) 0.2884(4) 0.0777(14) Uani 1.0 4 d .
N3 N 0.1656(8) 0.41167(12) 0.6052(3) 0.0541(11) Uani 1.0 4 d .
N22 N -0.1137(8) 0.45313(12) 0.4788(3) 0.0513(10) Uani 1.0 4 d .
C2 C 0.0891(10) 0.45649(17) 0.5559(4) 0.0518(12) Uani 1.0 4 d .
C4 C -0.2026(9) 0.49455(17) 0.4249(4) 0.0482(12) Uani 1.0 4 d .
C5 C -0.4210(11) 0.48199(17) 0.3479(5) 0.0588(14) Uani 1.0 4 d .
C6 C 0.2910(12) 0.3673(2) 0.8776(5) 0.0849(17) Uani 1.0 4 d .
C7 C 0.3650(10) 0.40733(16) 0.6970(4) 0.0583(13) Uani 1.0 4 d .
C8 C 0.0402(10) 0.36283(15) 0.5718(4) 0.0586(13) Uani 1.0 4 d .
C9 C 0.2356(10) 0.33241(16) 0.5053(4) 0.0524(12) Uani 1.0 4 d .
C10 C 0.3039(11) 0.34869(18) 0.4038(5) 0.0686(15) Uani 1.0 4 d .
C11 C 0.4882(11) 0.3221(3) 0.3426(4) 0.0742(16) Uani 1.0 4 d .
C12 C 0.6129(11) 0.2779(3) 0.3803(5) 0.0696(16) Uani 1.0 4 d .
C13 C 0.5462(11) 0.26122(18) 0.4815(6) 0.0726(15) Uani 1.0 4 d .
C14 C 0.3588(11) 0.28776(17) 0.5434(4) 0.0654(14) Uani 1.0 4 d .
C15 C 0.8139(11) 0.2491(2) 0.3137(5) 0.099(2) Uani 1.0 4 d .
C16 C 0.2273(10) 0.40548(18) 0.8044(4) 0.0545(13) Uani 1.0 4 d .
C17 C 0.0396(11) 0.44131(19) 0.8344(5) 0.0706(15) Uani 1.0 4 d .
C18 C -0.0778(13) 0.4394(3) 0.9326(6) 0.0861(17) Uani 1.0 4 d .
C19 C -0.0125(13) 0.4018(3) 1.0070(5) 0.0807(17) Uani 1.0 4 d .
C20 C 0.1733(15) 0.3659(3) 0.9767(6) 0.097(2) Uani 1.0 4 d .
C21 C -0.1398(14) 0.4007(3) 1.1159(5) 0.122(3) Uani 1.0 4 d .
H6 H 0.4169 0.3420 0.8589 0.1019 Uiso 1.0 4 calc R
H7A H 0.4900 0.4365 0.6960 0.0699 Uiso 1.0 4 calc R
H7B H 0.4743 0.3765 0.6882 0.0699 Uiso 1.0 4 calc R
H8A H -0.1281 0.3693 0.5292 0.0703 Uiso 1.0 4 calc R
H8B H -0.0085 0.3434 0.6360 0.0703 Uiso 1.0 4 calc R
H10 H 0.2238 0.3785 0.3756 0.0823 Uiso 1.0 4 calc R
H11 H 0.5304 0.3342 0.2736 0.0891 Uiso 1.0 4 calc R
H13 H 0.6279 0.2315 0.5094 0.0872 Uiso 1.0 4 calc R
H14 H 0.3146 0.2754 0.6121 0.0785 Uiso 1.0 4 calc R
H15A H 0.7181 0.2332 0.2530 0.1182 Uiso 1.0 4 calc R
H15B H 0.9022 0.2231 0.3580 0.1182 Uiso 1.0 4 calc R
H15C H 0.9512 0.2723 0.2872 0.1182 Uiso 1.0 4 calc R
H17 H -0.0083 0.4676 0.7862 0.0847 Uiso 1.0 4 calc R
H18 H -0.2069 0.4643 0.9506 0.1033 Uiso 1.0 4 calc R
H20 H 0.2212 0.3397 1.0252 0.1166 Uiso 1.0 4 calc R
H21A H -0.2372 0.4323 1.1276 0.1468 Uiso 1.0 4 calc R
H21B H 0.0023 0.3967 1.1714 0.1468 Uiso 1.0 4 calc R
H21C H -0.2671 0.3725 1.1193 0.1468 Uiso 1.0 4 calc R

loop_
_atom_site_aniso_label
_atom_site_aniso_U_11
_atom_site_aniso_U_22
_atom_site_aniso_U_33
_atom_site_aniso_U_12
_atom_site_aniso_U_13
_atom_site_aniso_U_23
N1 0.091(4) 0.064(3) 0.077(4) -0.004(3) -0.012(3) 0.004(3)
N3 0.067(3) 0.041(3) 0.053(3) -0.002(2) -0.007(2) 0.0063(19)
N22 0.056(3) 0.048(3) 0.050(3) -0.0021(19) 0.001(2) 0.000(2)
C2 0.056(3) 0.051(3) 0.049(4) -0.001(3) 0.011(3) -0.001(3)
C4 0.051(3) 0.050(3) 0.043(3) -0.002(3) 0.004(3) 0.004(3)
C5 0.067(4) 0.049(3) 0.061(4) 0.004(3) -0.002(3) -0.002(3)
C6 0.105(5) 0.074(4) 0.076(5) 0.022(4) 0.015(4) 0.015(4)
C7 0.070(4) 0.046(3) 0.058(4) 0.009(3) -0.003(3) 0.003(3)
C8 0.067(4) 0.044(3) 0.065(4) -0.005(3) 0.007(3) 0.004(3)
C9 0.057(3) 0.045(3) 0.055(4) 0.000(3) 0.006(3) -0.002(3)
C10 0.081(4) 0.058(4) 0.067(4) 0.004(3) 0.012(4) 0.003(3)
C11 0.085(5) 0.075(4) 0.063(4) -0.009(4) 0.018(4) -0.001(4)
C12 0.063(4) 0.068(4) 0.078(5) -0.007(3) 0.009(4) -0.019(4)
C13 0.072(4) 0.060(4) 0.086(5) 0.011(3) -0.010(4) -0.005(4)
C14 0.079(4) 0.055(4) 0.063(4) 0.012(3) 0.002(3) 0.005(3)
C15 0.078(5) 0.102(5) 0.117(5) -0.002(4) 0.021(4) -0.041(4)
C16 0.067(4) 0.047(3) 0.050(4) -0.002(3) -0.002(3) 0.002(3)
C17 0.085(4) 0.062(4) 0.065(5) 0.014(3) 0.010(4) 0.004(3)
C18 0.093(5) 0.091(5) 0.075(5) 0.009(4) 0.011(4) -0.007(4)
C19 0.082(5) 0.107(5) 0.054(5) -0.013(4) 0.006(4) -0.010(4)
C20 0.122(6) 0.100(5) 0.069(5) 0.007(5) 0.007(5) 0.023(4)
C21 0.143(6) 0.150(7) 0.075(5) -0.034(5) 0.027(5) -0.012(4)

loop_
_atom_type_symbol
_atom_type_description
_atom_type_scat_dispersion_real
_atom_type_scat_dispersion_imag
_atom_type_scat_source
C C 0.0181 0.0091
;
International Tables for Crystallography
(1992, Vol. C, Tables 4.2.6.8 and 6.1.1.4)
;
H H 0.0000 0.0000
;
International Tables for Crystallography
(1992, Vol. C, Table 6.1.1.4)
;
N N 0.0311 0.0180
;
International Tables for Crystallography
(1992, Vol. C, Tables 4.2.6.8 and 6.1.1.4)
;

loop_
_geom_angle_atom_site_label_1
_geom_angle_atom_site_label_2
_geom_angle_atom_site_label_3
_geom_angle
_geom_angle_publ_flag
_geom_angle_site_symmetry_1
_geom_angle_site_symmetry_3
C2 N3 C7 124.9(4) yes . .
C2 N3 C8 121.0(4) yes . .
C7 N3 C8 114.0(4) yes . .
C2 N22 C4 121.0(4) yes . .
N3 C2 N22 116.1(4) yes . .
N3 C2 C4 127.1(5) yes . 3_566
N22 C2 C4 116.8(4) yes . 3_566
N22 C4 C2 122.2(4) yes . 3_566
N22 C4 C5 111.3(4) yes . .
C2 C4 C5 126.4(4) yes 3_566 .
N1 C5 C4 176.4(5) yes . .
C16 C6 C20 120.9(6) yes . .
N3 C7 C16 112.3(4) yes . .
N3 C8 C9 110.6(4) yes . .
C8 C9 C10 120.2(4) yes . .
C8 C9 C14 122.5(5) yes . .
C10 C9 C14 117.3(5) yes . .
C9 C10 C11 121.2(5) yes . .
C10 C11 C12 121.8(5) yes . .
C11 C12 C13 117.5(5) yes . .
C11 C12 C15 121.7(6) yes . .
C13 C12 C15 120.7(5) yes . .
C12 C13 C14 120.9(5) yes . .
C9 C14 C13 121.3(5) yes . .
C6 C16 C7 120.2(5) yes . .
C6 C16 C17 117.6(5) yes . .
C7 C16 C17 122.2(5) yes . .
C16 C17 C18 121.1(5) yes . .
C17 C18 C19 121.8(6) yes . .
C18 C19 C20 117.1(6) yes . .
C18 C19 C21 121.2(6) yes . .
C20 C19 C21 121.7(6) yes . .
C6 C20 C19 121.5(6) yes . .
C16 C6 H6 119.547 no . .
C20 C6 H6 119.536 no . .
N3 C7 H7A 109.142 no . .
N3 C7 H7B 109.144 no . .
C16 C7 H7A 109.149 no . .
C16 C7 H7B 109.154 no . .
H7A C7 H7B 107.865 no . .
N3 C8 H8A 109.518 no . .
N3 C8 H8B 109.522 no . .
C9 C8 H8A 109.520 no . .
C9 C8 H8B 109.532 no . .
H8A C8 H8B 108.086 no . .
C9 C10 H10 119.397 no . .
C11 C10 H10 119.405 no . .
C10 C11 H11 119.074 no . .
C12 C11 H11 119.082 no . .
C12 C13 H13 119.549 no . .
C14 C13 H13 119.544 no . .
C9 C14 H14 119.363 no . .
C13 C14 H14 119.380 no . .
C12 C15 H15A 109.472 no . .
C12 C15 H15B 109.474 no . .
C12 C15 H15C 109.469 no . .
H15A C15 H15B 109.469 no . .
H15A C15 H15C 109.476 no . .
H15B C15 H15C 109.468 no . .
C16 C17 H17 119.474 no . .
C18 C17 H17 119.468 no . .
C17 C18 H18 119.112 no . .
C19 C18 H18 119.119 no . .
C6 C20 H20 119.255 no . .
C19 C20 H20 119.249 no . .
C19 C21 H21A 109.484 no . .
C19 C21 H21B 109.473 no . .
C19 C21 H21C 109.463 no . .
H21A C21 H21B 109.475 no . .
H21A C21 H21C 109.473 no . .
H21B C21 H21C 109.460 no . .

loop_
_geom_bond_atom_site_label_1
_geom_bond_atom_site_label_2
_geom_bond_distance
_geom_bond_publ_flag
_geom_bond_site_symmetry_2
N1 C5 1.144(7) yes .
N3 C2 1.362(6) yes .
N3 C7 1.467(6) yes .
N3 C8 1.464(6) yes .
N22 C2 1.346(6) yes .
N22 C4 1.331(6) yes .
C2 C4 1.406(7) yes 3_566
C4 C5 1.436(7) yes .
C6 C16 1.369(8) yes .
C6 C20 1.354(9) yes .
C7 C16 1.489(7) yes .
C8 C9 1.490(7) yes .
C9 C10 1.362(8) yes .
C9 C14 1.383(7) yes .
C10 C11 1.366(8) yes .
C11 C12 1.374(8) yes .
C12 C13 1.359(9) yes .
C12 C15 1.487(8) yes .
C13 C14 1.381(8) yes .
C16 C17 1.359(8) yes .
C17 C18 1.343(9) yes .
C18 C19 1.370(9) yes .
C19 C20 1.354(10) yes .
C19 C21 1.483(9) yes .
C6 H6 0.930 no .
C7 H7A 0.970 no .
C7 H7B 0.970 no .
C8 H8A 0.970 no .
C8 H8B 0.970 no .
C10 H10 0.930 no .
C11 H11 0.930 no .
C13 H13 0.930 no .
C14 H14 0.930 no .
C15 H15A 0.960 no .
C15 H15B 0.960 no .
C15 H15C 0.960 no .
C17 H17 0.930 no .
C18 H18 0.930 no .
C20 H20 0.930 no .
C21 H21A 0.960 no .
C21 H21B 0.960 no .
C21 H21C 0.960 no .

loop_
_geom_contact_atom_site_label_1
_geom_contact_atom_site_label_2
_geom_contact_distance
_geom_contact_publ_flag
_geom_contact_site_symmetry_2
N1 N22 3.278(7) no .
N1 C7 3.402(8) no 3_566
N3 C4 3.537(7) no .
N3 C5 3.082(7) no 3_566
N3 C6 3.567(8) no .
N3 C10 3.050(7) no .
N3 C14 3.451(8) no .
N3 C17 2.987(8) no .
N22 N22 2.723(6) no 3_566
N22 C8 2.710(7) no .
N22 C9 3.581(7) no .
N22 C10 3.523(7) no .
C2 C2 2.775(7) no 3_566
C2 C5 3.563(8) no .
C2 C9 3.371(8) no .
C2 C10 3.540(8) no .
C2 C16 3.372(8) no .
C2 C17 3.447(9) no .
C4 C4 2.668(7) no 3_566
C4 C7 3.054(7) no 3_566
C5 C7 2.950(8) no 3_566
C5 C17 3.546(8) no 3_566
C6 C18 2.687(9) no .
C7 C9 3.105(7) no .
C8 C16 3.168(8) no .
C9 C12 2.797(8) no .
C10 C13 2.724(8) no .
C11 C14 2.704(8) no .
C16 C19 2.765(9) no .
C17 C20 2.695(9) no .
N1 N22 3.492(8) no 1_455
N1 C4 3.478(8) no 1_455
N1 C10 3.488(8) no 1_455
N1 C17 3.485(8) no 3_466
N1 C21 3.566(9) no 1_554
N22 N1 3.492(8) no 1_655
N22 C5 3.557(8) no 3_466
C2 C5 3.581(8) no 1_655
C4 N1 3.478(8) no 1_655
C4 C4 3.462(8) no 3_466
C4 C5 3.416(8) no 3_466
C5 N22 3.557(8) no 3_466
C5 C2 3.581(8) no 1_455
C5 C4 3.416(8) no 3_466
C10 N1 3.488(8) no 1_655
C17 N1 3.485(8) no 3_466
C21 N1 3.566(9) no 1_556
N1 H7A 2.5113 no 3_566
N1 H17 3.4848 no 3_566
N3 H10 2.9620 no .
N3 H17 2.7981 no .
N22 H8A 2.2708 no .
N22 H8B 3.4781 no .
N22 H10 2.8536 no .
C2 H7A 2.6091 no .
C2 H7B 3.2080 no .
C2 H8A 2.5201 no .
C2 H8B 3.1462 no .
C2 H10 3.0824 no .
C2 H17 2.8847 no .
C4 H7A 2.6934 no 3_566
C4 H8A 3.5194 no .
C4 H17 2.9697 no 3_566
C5 H7A 2.2157 no 3_566
C5 H17 2.9817 no 3_566
C6 H7A 3.0358 no .
C6 H7B 2.5136 no .
C6 H8B 3.3190 no .
C6 H17 3.1777 no .
C7 H6 2.6205 no .
C7 H8A 3.2620 no .
C7 H8B 2.5548 no .
C7 H14 3.5991 no .
C7 H17 2.6477 no .
C8 H7A 3.2495 no .
C8 H7B 2.5322 no .
C8 H10 2.6129 no .
C8 H14 2.6767 no .
C9 H7B 2.7446 no .
C9 H11 3.2066 no .
C9 H13 3.2411 no .
C10 H8A 2.6764 no .
C10 H8B 3.2549 no .
C10 H14 3.1861 no .
C11 H13 3.1825 no .
C11 H15A 2.8040 no .
C11 H15B 3.2662 no .
C11 H15C 2.6877 no .
C12 H10 3.2255 no .
C12 H14 3.2149 no .
C13 H11 3.1776 no .
C13 H15A 3.0272 no .
C13 H15B 2.5214 no .
C13 H15C 3.1304 no .
C14 H7B 2.9574 no .
C14 H8A 3.1728 no .
C14 H8B 2.5758 no .
C14 H10 3.1896 no .
C15 H11 2.6473 no .
C15 H13 2.6197 no .
C16 H8B 2.8374 no .
C16 H18 3.1837 no .
C16 H20 3.2019 no .
C17 H6 3.1765 no .
C17 H7A 2.7935 no .
C17 H7B 3.2649 no .
C17 H8B 3.5269 no .
C18 H20 3.1692 no .
C18 H21A 2.5331 no .
C18 H21B 3.1439 no .
C18 H21C 3.0339 no .
C19 H6 3.1946 no .
C19 H17 3.2024 no .
C20 H18 3.1660 no .
C20 H21A 3.2432 no .
C20 H21B 2.6655 no .
C20 H21C 2.7906 no .
C21 H18 2.6296 no .
C21 H20 2.6270 no .
H6 H7A 3.1933 no .
H6 H7B 2.2980 no .
H6 H8B 3.3754 no .
H6 H14 3.5084 no .
H6 H20 2.2668 no .
H7A H8B 3.4841 no .
H7A H17 2.7938 no .
H7B H8A 3.4670 no .
H7B H8B 2.5537 no .
H7B H14 2.8927 no .
H7B H17 3.5578 no .
H8A H10 2.5773 no .
H8A H14 3.3908 no .
H8B H10 3.5272 no .
H8B H14 2.3847 no .
H10 H11 2.2750 no .
H11 H15A 2.7975 no .
H11 H15B 3.5476 no .
H11 H15C 2.5982 no .
H13 H14 2.2959 no .
H13 H15A 3.1806 no .
H13 H15B 2.3155 no .
H13 H15C 3.3434 no .
H17 H18 2.2526 no .
H18 H21A 2.3299 no .
H18 H21B 3.3620 no .
H18 H21C 3.1785 no .
H20 H21A 3.5263 no .
H20 H21B 2.5734 no .
H20 H21C 2.7853 no .
N1 H10 2.7515 no 1_455
N1 H11 3.5800 no 1_455
N1 H17 2.6700 no 3_466
N1 H18 3.5124 no 3_466
N1 H21A 2.8217 no 1_554
N1 H21B 3.0504 no 1_454
N3 H7A 3.5334 no 1_455
N22 H7A 3.3435 no 1_455
C2 H7A 3.4410 no 1_455
C5 H10 3.2199 no 1_455
C5 H17 3.4352 no 3_466
C5 H21A 3.1399 no 1_554
C6 H13 3.4295 no 4_555
C6 H15B 3.0198 no 4_455
C7 H8A 3.3829 no 1_655
C7 H8B 3.5507 no 1_655
C7 H17 3.5588 no 1_655
C8 H7B 3.1341 no 1_455
C9 H8A 3.2280 no 1_655
C9 H15C 3.3612 no 1_455
C10 H8A 3.1577 no 1_655
C10 H15C 2.9647 no 1_455
C10 H21B 3.4022 no 1_554
C11 H8A 3.1566 no 1_655
C11 H15C 2.9651 no 1_455
C11 H21C 3.2795 no 1_654
C12 H6 3.2730 no 4_554
C12 H8A 3.2335 no 1_655
C12 H15C 3.3715 no 1_455
C13 H6 3.1354 no 4_554
C13 H8A 3.2728 no 1_655
C13 H8B 3.5487 no 1_655
C13 H15A 3.4090 no 4_555
C13 H15B 3.5671 no 1_455
C13 H20 3.1159 no 4_554
C14 H8A 3.2738 no 1_655
C14 H8B 3.5444 no 1_655
C14 H15A 3.1104 no 4_555
C14 H15B 3.5515 no 1_455
C14 H20 3.3935 no 4_554
C15 H6 3.1092 no 4_554
C15 H8B 3.3714 no 4_654
C15 H14 3.4681 no 4_554
C15 H14 3.5560 no 4_654
C16 H18 3.5755 no 1_655
C17 H7A 3.1173 no 1_455
C17 H21A 3.4587 no 3_567
C18 H7A 3.5296 no 1_455
C18 H18 3.1857 no 3_567
C20 H13 3.3745 no 4_555
C20 H15B 3.0197 no 4_455
C20 H21C 3.1872 no 1_655
C21 H11 3.0686 no 1_456
H6 C12 3.2730 no 4_555
H6 C13 3.1354 no 4_555
H6 C15 3.1092 no 4_555
H6 H13 2.8310 no 4_555
H6 H15A 2.7800 no 4_555
H6 H15B 3.0103 no 4_455
H6 H15B 2.8947 no 4_555
H6 H21C 3.5910 no 1_655
H7A N3 3.5334 no 1_655
H7A N22 3.3435 no 1_655
H7A C2 3.4410 no 1_655
H7A C17 3.1173 no 1_655
H7A C18 3.5296 no 1_655
H7A H8A 3.2893 no 1_655
H7A H8B 3.5187 no 1_655
H7A H17 2.7608 no 1_655
H7A H18 3.4868 no 1_655
H7B C8 3.1341 no 1_655
H7B H8A 2.7739 no 1_655
H7B H8B 2.7336 no 1_655
H7B H15A 3.1843 no 4_555
H8A C7 3.3829 no 1_455
H8A C9 3.2280 no 1_455
H8A C10 3.1577 no 1_455
H8A C11 3.1566 no 1_455
H8A C12 3.2335 no 1_455
H8A C13 3.2728 no 1_455
H8A C14 3.2738 no 1_455
H8A H7A 3.2893 no 1_455
H8A H7B 2.7739 no 1_455
H8B C7 3.5507 no 1_455
H8B C13 3.5487 no 1_455
H8B C14 3.5444 no 1_455
H8B C15 3.3714 no 4_455
H8B H7A 3.5187 no 1_455
H8B H7B 2.7336 no 1_455
H8B H15A 2.8057 no 4_455
H8B H15B 3.2609 no 4_455
H8B H15C 3.5449 no 4_455
H10 N1 2.7515 no 1_655
H10 C5 3.2199 no 1_655
H10 H15C 3.2396 no 1_455
H10 H21B 2.7356 no 1_554
H11 N1 3.5800 no 1_655
H11 C21 3.0686 no 1_654
H11 H15C 3.2385 no 1_455
H11 H20 3.3578 no 1_554
H11 H21A 3.3291 no 1_654
H11 H21B 3.2504 no 1_554
H11 H21B 3.0906 no 1_654
H11 H21C 2.3682 no 1_654
H13 C6 3.4295 no 4_554
H13 C20 3.3745 no 4_554
H13 H6 2.8310 no 4_554
H13 H15A 3.1403 no 4_555
H13 H20 2.7134 no 4_554
H13 H20 3.4164 no 4_654
H13 H21C 3.0631 no 4_654
H14 C15 3.5560 no 4_455
H14 C15 3.4681 no 4_555
H14 H15A 3.4025 no 4_455
H14 H15A 2.5808 no 4_555
H14 H15C 3.0669 no 4_455
H14 H20 3.2101 no 4_554
H15A C13 3.4090 no 4_554
H15A C14 3.1104 no 4_554
H15A H6 2.7800 no 4_554
H15A H7B 3.1843 no 4_554
H15A H8B 2.8057 no 4_654
H15A H13 3.1403 no 4_554
H15A H14 2.5808 no 4_554
H15A H14 3.4025 no 4_654
H15B C6 3.0198 no 4_654
H15B C13 3.5671 no 1_655
H15B C14 3.5515 no 1_655
H15B C20 3.0197 no 4_654
H15B H6 2.8947 no 4_554
H15B H6 3.0103 no 4_654
H15B H8B 3.2609 no 4_654
H15B H20 3.0152 no 4_654
H15C C9 3.3612 no 1_655
H15C C10 2.9647 no 1_655
H15C C11 2.9651 no 1_655
H15C C12 3.3715 no 1_655
H15C H8B 3.5449 no 4_654
H15C H10 3.2396 no 1_655
H15C H11 3.2385 no 1_655
H15C H14 3.0669 no 4_654
H15C H21B 3.5489 no 1_654
H15C H21C 3.4711 no 1_654
H17 N1 2.6700 no 3_466
H17 C5 3.4352 no 3_466
H17 C7 3.5588 no 1_455
H17 H7A 2.7608 no 1_455
H17 H21A 3.0448 no 3_567
H17 H21B 3.5755 no 3_567
H18 N1 3.5124 no 3_466
H18 C16 3.5755 no 1_455
H18 C18 3.1857 no 3_567
H18 H7A 3.4868 no 1_455
H18 H18 2.9690 no 3_567
H18 H21A 3.5909 no 3_567
H20 C13 3.1159 no 4_555
H20 C14 3.3935 no 4_555
H20 H11 3.3578 no 1_556
H20 H13 3.4164 no 4_455
H20 H13 2.7134 no 4_555
H20 H14 3.2101 no 4_555
H20 H15B 3.0152 no 4_455
H20 H21C 2.8344 no 1_655
H21A N1 2.8217 no 1_556
H21A C5 3.1399 no 1_556
H21A C17 3.4587 no 3_567
H21A H11 3.3291 no 1_456
H21A H17 3.0448 no 3_567
H21A H18 3.5909 no 3_567
H21B N1 3.0504 no 1_656
H21B C10 3.4022 no 1_556
H21B H10 2.7356 no 1_556
H21B H11 3.0906 no 1_456
H21B H11 3.2504 no 1_556
H21B H15C 3.5489 no 1_456
H21B H17 3.5755 no 3_567
H21C C11 3.2795 no 1_456
H21C C20 3.1872 no 1_455
H21C H6 3.5910 no 1_455
H21C H11 2.3682 no 1_456
H21C H13 3.0631 no 4_455
H21C H15C 3.4711 no 1_456
H21C H20 2.8344 no 1_455

loop_
_geom_torsion_atom_site_label_1
_geom_torsion_atom_site_label_2
_geom_torsion_atom_site_label_3
_geom_torsion_atom_site_label_4
_geom_torsion
_geom_torsion_publ_flag
_geom_torsion_site_symmetry_3
_geom_torsion_site_symmetry_4
C2 N3 C7 C16 96.1(5) no . .
C7 N3 C2 N22 -174.8(4) no . .
C7 N3 C2 C4 6.6(7) no . 3_566
C2 N3 C8 C9 104.5(5) no . .
C8 N3 C2 N22 2.6(6) no . .
C8 N3 C2 C4 -176.0(4) no . 3_566
C7 N3 C8 C9 -77.9(5) no . .
C8 N3 C7 C16 -81.4(4) no . .
C2 N22 C4 C2 0.8(7) no . 3_566
C2 N22 C4 C5 -179.3(4) no . .
C4 N22 C2 N3 -179.5(4) no . .
C4 N22 C2 C4 -0.7(6) no . 3_566
N3 C2 C4 N22 179.3(4) no 3_566 3_566
N3 C2 C4 C5 -0.8(8) no 3_566 3_566
N22 C2 C4 N22 0.7(7) no 3_566 3_566
N22 C2 C4 C5 -179.4(4) no 3_566 3_566
C16 C6 C20 C19 0.5(9) no . .
C20 C6 C16 C7 178.1(5) no . .
C20 C6 C16 C17 -0.9(8) no . .
N3 C7 C16 C6 128.7(4) no . .
N3 C7 C16 C17 -52.4(6) no . .
N3 C8 C9 C10 -68.2(5) no . .
N3 C8 C9 C14 110.5(5) no . .
C8 C9 C10 C11 178.3(4) no . .
C8 C9 C14 C13 -177.8(4) no . .
C10 C9 C14 C13 0.8(7) no . .
C14 C9 C10 C11 -0.4(7) no . .
C9 C10 C11 C12 -0.0(8) no . .
C10 C11 C12 C13 0.1(8) no . .
C10 C11 C12 C15 -179.8(5) no . .
C11 C12 C13 C14 0.3(8) no . .
C15 C12 C13 C14 -179.7(5) no . .
C12 C13 C14 C9 -0.8(8) no . .
C6 C16 C17 C18 0.3(8) no . .
C7 C16 C17 C18 -178.7(4) no . .
C16 C17 C18 C19 0.6(9) no . .
C17 C18 C19 C20 -1.0(9) no . .
C17 C18 C19 C21 178.8(5) no . .
C18 C19 C20 C6 0.4(10) no . .
C21 C19 C20 C6 -179.3(6) no . .
